data_4337646
loop_
_publ_author_name
'Mariappan, Kadarkaraisamy'
'Alaparthi, Madhubabu'
'Caple, Gerald'
'Balasubramanian, Vinothini'
'Hoffman, Mariah M.'
'Hudspeth, Mikaela'
'Sykes, Andrew G.'

_publ_section_title
;
 Selective Fluorescence Sensing of Copper(II) and Water via Competing
 Imine Hydrolysis and Alcohol Oxidation Pathways Sensitive to Water
 Content in Aqueous Acetonitrile Mixtures.
;
_journal_issue 6
_journal_name_full 'Inorganic chemistry'
_journal_page_first 2953
_journal_page_last 2962
_journal_paper_doi 10.1021/ic402723c
_journal_volume 53
_journal_year 2014
_chemical_formula_moiety 'C28 H30 N2 O6, C H2 Cl2'
_chemical_formula_sum 'C29 H32 Cl2 N2 O6'
_chemical_formula_weight 575.47
_chemical_name_common 5a.CH2Cl2
_chemical_name_systematic
;
 ?
;
_space_group_IT_number 2
_symmetry_cell_setting triclinic
_symmetry_space_group_name_Hall '-P 1'
_symmetry_space_group_name_H-M 'P -1'
_atom_sites_solution_hydrogens geom
_atom_sites_solution_primary direct
_atom_sites_solution_secondary difmap
_audit_creation_method SHELXL-97
_cell_angle_alpha 105.748(4)
_cell_angle_beta 100.040(4)
_cell_angle_gamma 96.371(3)
_cell_formula_units_Z 2
_cell_length_a 7.5495(19)
_cell_length_b 11.068(3)
_cell_length_c 17.357(6)
_cell_measurement_reflns_used 6440
_cell_measurement_temperature 100(2)
_cell_measurement_theta_max 25.47
_cell_measurement_theta_min 2.28
_cell_volume 1355.2(7)
_computing_cell_refinement 'Bruker SMART'
_computing_data_collection 'Bruker SMART'
_computing_data_reduction 'Bruker SAINT'
_computing_molecular_graphics 'Bruker SHELXTL'
_computing_publication_material 'Bruker SHELXTL'
_computing_structure_refinement 'SHELXL-97 (Sheldrick, 1997)'
_computing_structure_solution 'Bruker SHELXTL'
_diffrn_ambient_temperature 100(2)
_diffrn_measured_fraction_theta_full 0.974
_diffrn_measured_fraction_theta_max 0.974
_diffrn_measurement_device_type 'CCD area detector'
_diffrn_measurement_method 'phi and omega scans'
_diffrn_radiation_monochromator graphite
_diffrn_radiation_source 'fine-focus sealed tube'
_diffrn_radiation_type MoK\a
_diffrn_radiation_wavelength 0.71073
_diffrn_reflns_av_R_equivalents 0.0546
_diffrn_reflns_av_sigmaI/netI 0.0767
_diffrn_reflns_limit_h_max 9
_diffrn_reflns_limit_h_min -9
_diffrn_reflns_limit_k_max 13
_diffrn_reflns_limit_k_min -13
_diffrn_reflns_limit_l_max 20
_diffrn_reflns_limit_l_min -20
_diffrn_reflns_number 12281
_diffrn_reflns_theta_full 25.33
_diffrn_reflns_theta_max 25.33
_diffrn_reflns_theta_min 1.94
_diffrn_standards_decay_% 0
_diffrn_standards_interval_count 0
_diffrn_standards_interval_time 0
_diffrn_standards_number 0
_exptl_absorpt_coefficient_mu 0.287
_exptl_absorpt_correction_T_max 0.9063
_exptl_absorpt_correction_T_min 0.8582
_exptl_absorpt_correction_type multi-scan
_exptl_absorpt_process_details SADABS
_exptl_crystal_colour yellow
_exptl_crystal_density_diffrn 1.410
_exptl_crystal_density_method 'not measured'
_exptl_crystal_description block
_exptl_crystal_F_000 604
_exptl_crystal_size_max 0.55
_exptl_crystal_size_mid 0.40
_exptl_crystal_size_min 0.35
_refine_diff_density_max 0.459
_refine_diff_density_min -0.548
_refine_diff_density_rms 0.077
_refine_ls_extinction_method none
_refine_ls_goodness_of_fit_ref 1.066
_refine_ls_hydrogen_treatment mixed
_refine_ls_matrix_type full
_refine_ls_number_parameters 364
_refine_ls_number_reflns 4812
_refine_ls_number_restraints 0
_refine_ls_restrained_S_all 1.066
_refine_ls_R_factor_all 0.1054
_refine_ls_R_factor_gt 0.0711
_refine_ls_shift/su_max 0.000
_refine_ls_shift/su_mean 0.000
_refine_ls_structure_factor_coef Fsqd
_refine_ls_weighting_details 'calc w=1/[\s^2^(Fo^2^)+(0.0644P)^2^+1.0112P] where P=(Fo^2^+2Fc^2^)/3'
_refine_ls_weighting_scheme calc
_refine_ls_wR_factor_gt 0.1399
_refine_ls_wR_factor_ref 0.1553
_reflns_number_gt 3259
_reflns_number_total 4812
_reflns_threshold_expression >2sigma(I)
_cod_data_source_file ic402723c_si_001.cif
_cod_data_source_block 12091
_cod_database_code 4337646

loop_
_symmetry_equiv_pos_as_xyz
'x, y, z'
'-x, -y, -z'

loop_
_atom_site_label
_atom_site_type_symbol
_atom_site_fract_x
_atom_site_fract_y
_atom_site_fract_z
_atom_site_U_iso_or_equiv
_atom_site_adp_type
_atom_site_occupancy
_atom_site_symmetry_multiplicity
_atom_site_calc_flag
_atom_site_refinement_flags
Cl2 Cl -0.39127(16) 0.70335(10) 0.78089(6) 0.0466(3) Uani 1 1 d .
Cl1 Cl -0.27594(17) 0.79224(10) 0.95900(6) 0.0482(3) Uani 1 1 d .
O1 O 0.0021(4) 0.3056(2) 0.33568(14) 0.0197(6) Uani 1 1 d .
O3 O 0.2671(3) 0.1098(2) 0.62090(13) 0.0196(5) Uani 1 1 d .
O2 O -0.1921(3) 0.3282(2) 0.66117(13) 0.0185(5) Uani 1 1 d .
O4 O -0.2384(3) 0.2032(2) 0.78742(13) 0.0225(6) Uani 1 1 d .
O6 O 0.0297(3) 0.0572(2) 0.85204(15) 0.0256(6) Uani 1 1 d .
O5 O 0.2714(3) -0.0850(2) 0.75443(14) 0.0222(6) Uani 1 1 d .
N1 N 0.2031(4) 0.3592(3) 0.65144(17) 0.0190(7) Uani 1 1 d .
N2 N 0.1540(4) 0.4651(3) 0.70021(17) 0.0183(7) Uani 1 1 d .
C13 C 0.2359(4) 0.1044(3) 0.5404(2) 0.0161(7) Uani 1 1 d .
C22 C 0.2941(5) -0.0030(3) 0.6429(2) 0.0194(8) Uani 1 1 d .
H22A H 0.4137 -0.0234 0.6373 0.023 Uiso 1 1 calc R
H22B H 0.2020 -0.0746 0.6089 0.023 Uiso 1 1 calc R
C8 C 0.0523(5) 0.3193(3) 0.4203(2) 0.0158(7) Uani 1 1 d .
C5 C -0.1063(4) 0.3407(3) 0.4637(2) 0.0157(7) Uiso 1 1 d .
C15 C -0.3402(5) 0.3336(3) 0.7035(2) 0.0201(8) Uani 1 1 d .
H15A H -0.4379 0.2627 0.6747 0.024 Uiso 1 1 calc R
H15B H -0.3878 0.4122 0.7061 0.024 Uiso 1 1 calc R
C12 C 0.2680(4) 0.0036(3) 0.4784(2) 0.0185(8) Uani 1 1 d .
H12 H 0.3111 -0.0657 0.4911 0.022 Uiso 1 1 calc R
C6 C -0.0772(4) 0.3377(3) 0.54495(19) 0.0148(7) Uiso 1 1 d .
C1 C -0.2244(4) 0.3433(3) 0.5850(2) 0.0159(7) Uiso 1 1 d .
C3 C -0.4158(5) 0.3649(3) 0.4656(2) 0.0188(8) Uani 1 1 d .
H3 H -0.5288 0.3754 0.4393 0.023 Uiso 1 1 calc R
C14 C 0.1635(4) 0.2055(3) 0.52029(19) 0.0155(7) Uani 1 1 d .
C10 C 0.1729(4) 0.1100(3) 0.3784(2) 0.0172(7) Uani 1 1 d .
H10 H 0.1574 0.1131 0.3247 0.021 Uiso 1 1 calc R
C24 C 0.1365(5) 0.5919(3) 0.8332(2) 0.0238(8) Uani 1 1 d .
H24 H 0.0860 0.6500 0.8098 0.029 Uiso 1 1 calc R
C4 C -0.2742(4) 0.3565(3) 0.4242(2) 0.0171(7) Uani 1 1 d .
H4 H -0.2916 0.3614 0.3709 0.020 Uiso 1 1 calc R
C17 C -0.1903(5) 0.1952(3) 0.8679(2) 0.0253(9) Uani 1 1 d .
H17A H -0.2901 0.2125 0.8954 0.030 Uiso 1 1 calc R
H17B H -0.0845 0.2592 0.8980 0.030 Uiso 1 1 calc R
C16 C -0.2695(5) 0.3275(3) 0.7881(2) 0.0215(8) Uani 1 1 d .
H16A H -0.1562 0.3871 0.8122 0.026 Uiso 1 1 calc R
H16B H -0.3569 0.3524 0.8218 0.026 Uiso 1 1 calc R
C7 C 0.1011(4) 0.3073(3) 0.57971(19) 0.0150(7) Uani 1 1 d .
C11 C 0.2356(4) 0.0076(3) 0.3991(2) 0.0190(8) Uani 1 1 d .
H11 H 0.2562 -0.0600 0.3582 0.023 Uiso 1 1 calc R
C25 C 0.1641(5) 0.6132(3) 0.9163(2) 0.0297(9) Uani 1 1 d .
H25 H 0.1315 0.6855 0.9486 0.036 Uiso 1 1 calc R
C28 C 0.2566(5) 0.3972(3) 0.8194(2) 0.0234(8) Uani 1 1 d .
H28 H 0.2864 0.3237 0.7870 0.028 Uiso 1 1 calc R
C27 C 0.2849(5) 0.4205(4) 0.9037(2) 0.0302(9) Uani 1 1 d .
H27 H 0.3349 0.3628 0.9276 0.036 Uiso 1 1 calc R
C9 C 0.1334(4) 0.2080(3) 0.4391(2) 0.0158(7) Uani 1 1 d .
C26 C 0.2393(5) 0.5292(4) 0.9526(2) 0.0320(10) Uani 1 1 d .
H26 H 0.2592 0.5450 1.0091 0.038 Uiso 1 1 calc R
C2 C -0.3933(5) 0.3580(3) 0.5449(2) 0.0192(8) Uani 1 1 d .
H2 H -0.4905 0.3632 0.5713 0.023 Uiso 1 1 calc R
C19 C 0.0861(5) -0.0583(3) 0.8591(2) 0.0246(9) Uani 1 1 d .
H19A H -0.0007 -0.1302 0.8216 0.030 Uiso 1 1 calc R
H19B H 0.0903 -0.0628 0.9144 0.030 Uiso 1 1 calc R
C23 C 0.1837(4) 0.4838(3) 0.7834(2) 0.0188(8) Uani 1 1 d .
C21 C 0.2775(5) 0.0287(3) 0.7308(2) 0.0223(8) Uani 1 1 d .
H21A H 0.3811 0.0912 0.7653 0.027 Uiso 1 1 calc R
H21B H 0.1672 0.0642 0.7371 0.027 Uiso 1 1 calc R
C20 C 0.2720(5) -0.0642(3) 0.8395(2) 0.0246(8) Uani 1 1 d .
H20A H 0.3524 0.0150 0.8708 0.030 Uiso 1 1 calc R
H20B H 0.3210 -0.1323 0.8567 0.030 Uiso 1 1 calc R
C18 C -0.1480(5) 0.0661(3) 0.8678(2) 0.0259(9) Uani 1 1 d .
H18A H -0.1532 0.0530 0.9204 0.031 Uiso 1 1 calc R
H18B H -0.2373 0.0009 0.8259 0.031 Uiso 1 1 calc R
C29 C -0.3546(6) 0.6601(4) 0.8717(2) 0.0388(10) Uani 1 1 d .
H29A H -0.2660 0.6028 0.8691 0.047 Uiso 1 1 calc R
H29B H -0.4679 0.6146 0.8763 0.047 Uiso 1 1 calc R
H98 H 0.145(4) 0.397(3) 0.4423(18) 0.006(8) Uiso 1 1 d .
H99 H -0.074(5) 0.242(4) 0.314(2) 0.023(11) Uiso 1 1 d .
H97 H 0.076(4) 0.503(3) 0.674(2) 0.014(9) Uiso 1 1 d .

loop_
_atom_site_aniso_label
_atom_site_aniso_U_11
_atom_site_aniso_U_22
_atom_site_aniso_U_33
_atom_site_aniso_U_23
_atom_site_aniso_U_13
_atom_site_aniso_U_12
Cl2 0.0587(8) 0.0386(7) 0.0323(6) 0.0024(5) 0.0040(5) -0.0046(5)
Cl1 0.0739(8) 0.0306(6) 0.0317(6) 0.0032(5) 0.0085(5) -0.0070(5)
O1 0.0269(15) 0.0145(14) 0.0172(14) 0.0019(11) 0.0067(11) 0.0058(12)
O3 0.0293(14) 0.0103(12) 0.0191(13) 0.0035(10) 0.0041(10) 0.0074(10)
O2 0.0211(13) 0.0184(13) 0.0199(13) 0.0054(10) 0.0115(10) 0.0093(10)
O4 0.0370(15) 0.0141(13) 0.0177(13) 0.0023(10) 0.0105(11) 0.0084(11)
O6 0.0367(15) 0.0160(13) 0.0281(14) 0.0062(11) 0.0146(12) 0.0101(11)
O5 0.0348(15) 0.0138(13) 0.0192(13) 0.0039(11) 0.0078(11) 0.0079(11)
N1 0.0253(17) 0.0116(15) 0.0209(16) 0.0021(13) 0.0089(13) 0.0073(12)
N2 0.0273(17) 0.0116(15) 0.0167(16) 0.0017(12) 0.0056(13) 0.0111(13)
C13 0.0152(17) 0.0138(18) 0.0189(19) 0.0027(15) 0.0066(14) 0.0015(14)
C22 0.0223(19) 0.0136(18) 0.024(2) 0.0063(15) 0.0064(15) 0.0059(15)
C8 0.0196(19) 0.0127(19) 0.0131(18) 0.0001(14) 0.0038(14) 0.0030(15)
C15 0.0225(19) 0.0159(19) 0.025(2) 0.0042(16) 0.0144(15) 0.0082(15)
C12 0.0188(18) 0.0095(18) 0.027(2) 0.0025(15) 0.0073(15) 0.0068(14)
C3 0.0189(18) 0.0081(17) 0.026(2) -0.0005(15) 0.0021(15) 0.0076(14)
C14 0.0154(17) 0.0102(17) 0.0185(19) -0.0003(14) 0.0045(14) 0.0025(13)
C10 0.0201(18) 0.0168(19) 0.0144(18) 0.0015(15) 0.0064(14) 0.0057(15)
C24 0.031(2) 0.017(2) 0.025(2) 0.0066(16) 0.0074(16) 0.0057(16)
C4 0.0251(19) 0.0102(17) 0.0161(18) 0.0023(14) 0.0050(15) 0.0064(14)
C17 0.035(2) 0.022(2) 0.021(2) 0.0045(16) 0.0112(16) 0.0097(17)
C16 0.029(2) 0.0132(19) 0.024(2) 0.0017(16) 0.0141(16) 0.0080(15)
C7 0.0198(18) 0.0114(17) 0.0140(18) 0.0021(14) 0.0055(14) 0.0042(14)
C11 0.0205(19) 0.0124(18) 0.0207(19) -0.0039(15) 0.0082(15) 0.0053(15)
C25 0.045(2) 0.020(2) 0.022(2) -0.0003(17) 0.0101(18) 0.0098(18)
C28 0.031(2) 0.0160(19) 0.022(2) 0.0013(16) 0.0087(16) 0.0061(16)
C27 0.041(2) 0.025(2) 0.029(2) 0.0134(18) 0.0093(18) 0.0117(18)
C9 0.0152(17) 0.0118(18) 0.0201(19) 0.0019(15) 0.0076(14) 0.0018(14)
C26 0.047(3) 0.032(2) 0.014(2) 0.0028(17) 0.0062(17) 0.0073(19)
C2 0.0218(19) 0.0121(18) 0.025(2) 0.0035(15) 0.0109(15) 0.0066(15)
C19 0.042(2) 0.0144(19) 0.020(2) 0.0059(16) 0.0088(17) 0.0097(17)
C23 0.0206(19) 0.0145(19) 0.0187(19) 0.0024(15) 0.0035(14) -0.0002(15)
C21 0.028(2) 0.0137(19) 0.025(2) 0.0052(16) 0.0061(16) 0.0051(15)
C20 0.036(2) 0.0146(19) 0.022(2) 0.0045(16) 0.0022(16) 0.0078(16)
C18 0.038(2) 0.020(2) 0.023(2) 0.0054(17) 0.0150(17) 0.0084(17)
C29 0.044(3) 0.018(2) 0.047(3) 0.0045(19) 0.000(2) 0.0036(19)

loop_
_atom_type_symbol
_atom_type_description
_atom_type_scat_dispersion_real
_atom_type_scat_dispersion_imag
_atom_type_scat_source
C C 0.0033 0.0016 'International Tables Vol C Tables 4.2.6.8 and 6.1.1.4'
H H 0.0000 0.0000 'International Tables Vol C Tables 4.2.6.8 and 6.1.1.4'
N N 0.0061 0.0033 'International Tables Vol C Tables 4.2.6.8 and 6.1.1.4'
O O 0.0106 0.0060 'International Tables Vol C Tables 4.2.6.8 and 6.1.1.4'
Cl Cl 0.1484 0.1585 'International Tables Vol C Tables 4.2.6.8 and 6.1.1.4'

loop_
_geom_angle_atom_site_label_1
_geom_angle_atom_site_label_2
_geom_angle_atom_site_label_3
_geom_angle
C8 O1 H99 109(3)
C13 O3 C22 119.0(2)
C1 O2 C15 117.6(2)
C17 O4 C16 110.9(2)
C19 O6 C18 112.0(3)
C21 O5 C20 113.4(2)
C7 N1 N2 117.0(3)
C23 N2 N1 118.9(3)
C23 N2 H97 123(2)
N1 N2 H97 115(2)
O3 C13 C14 116.5(3)
O3 C13 C12 123.8(3)
C14 C13 C12 119.7(3)
O3 C22 C21 104.3(3)
O3 C22 H22A 110.9
C21 C22 H22A 110.9
O3 C22 H22B 110.9
C21 C22 H22B 110.9
H22A C22 H22B 108.9
O1 C8 C9 113.7(3)
O1 C8 C5 112.6(3)
C9 C8 C5 108.6(3)
O1 C8 H98 104.3(17)
C9 C8 H98 109.5(17)
C5 C8 H98 107.9(17)
C4 C5 C6 120.9(3)
C4 C5 C8 122.3(3)
C6 C5 C8 116.7(3)
O2 C15 C16 108.3(3)
O2 C15 H15A 110.0
C16 C15 H15A 110.0
O2 C15 H15B 110.0
C16 C15 H15B 110.0
H15A C15 H15B 108.4
C11 C12 C13 119.7(3)
C11 C12 H12 120.2
C13 C12 H12 120.2
C5 C6 C1 119.1(3)
C5 C6 C7 117.2(3)
C1 C6 C7 123.0(3)
O2 C1 C2 123.8(3)
O2 C1 C6 116.4(3)
C2 C1 C6 119.8(3)
C2 C3 C4 121.6(3)
C2 C3 H3 119.2
C4 C3 H3 119.2
C9 C14 C13 119.5(3)
C9 C14 C7 116.8(3)
C13 C14 C7 123.5(3)
C11 C10 C9 119.1(3)
C11 C10 H10 120.5
C9 C10 H10 120.5
C25 C24 C23 120.5(3)
C25 C24 H24 119.8
C23 C24 H24 119.8
C5 C4 C3 118.9(3)
C5 C4 H4 120.6
C3 C4 H4 120.6
O4 C17 C18 111.2(3)
O4 C17 H17A 109.4
C18 C17 H17A 109.4
O4 C17 H17B 109.4
C18 C17 H17B 109.4
H17A C17 H17B 108.0
O4 C16 C15 111.4(3)
O4 C16 H16A 109.3
C15 C16 H16A 109.3
O4 C16 H16B 109.3
C15 C16 H16B 109.3
H16A C16 H16B 108.0
N1 C7 C14 118.9(3)
N1 C7 C6 128.2(3)
C14 C7 C6 112.8(3)
C12 C11 C10 121.6(3)
C12 C11 H11 119.2
C10 C11 H11 119.2
C24 C25 C26 121.1(3)
C24 C25 H25 119.5
C26 C25 H25 119.5
C27 C28 C23 120.0(3)
C27 C28 H28 120.0
C23 C28 H28 120.0
C28 C27 C26 120.6(3)
C28 C27 H27 119.7
C26 C27 H27 119.7
C10 C9 C14 120.4(3)
C10 C9 C8 122.3(3)
C14 C9 C8 117.3(3)
C25 C26 C27 119.0(3)
C25 C26 H26 120.5
C27 C26 H26 120.5
C3 C2 C1 119.6(3)
C3 C2 H2 120.2
C1 C2 H2 120.2
O6 C19 C20 109.7(3)
O6 C19 H19A 109.7
C20 C19 H19A 109.7
O6 C19 H19B 109.7
C20 C19 H19B 109.7
H19A C19 H19B 108.2
N2 C23 C28 122.0(3)
N2 C23 C24 119.1(3)
C28 C23 C24 118.9(3)
O5 C21 C22 108.5(3)
O5 C21 H21A 110.0
C22 C21 H21A 110.0
O5 C21 H21B 110.0
C22 C21 H21B 110.0
H21A C21 H21B 108.4
O5 C20 C19 113.6(3)
O5 C20 H20A 108.8
C19 C20 H20A 108.8
O5 C20 H20B 108.8
C19 C20 H20B 108.8
H20A C20 H20B 107.7
O6 C18 C17 109.0(3)
O6 C18 H18A 109.9
C17 C18 H18A 109.9
O6 C18 H18B 109.9
C17 C18 H18B 109.9
H18A C18 H18B 108.3
Cl2 C29 Cl1 112.4(2)
Cl2 C29 H29A 109.1
Cl1 C29 H29A 109.1
Cl2 C29 H29B 109.1
Cl1 C29 H29B 109.1
H29A C29 H29B 107.9

loop_
_geom_bond_atom_site_label_1
_geom_bond_atom_site_label_2
_geom_bond_distance
Cl2 C29 1.754(4)
Cl1 C29 1.755(4)
O1 C8 1.414(4)
O1 H99 0.81(4)
O3 C13 1.359(4)
O3 C22 1.426(4)
O2 C1 1.361(4)
O2 C15 1.439(4)
O4 C17 1.410(4)
O4 C16 1.418(4)
O6 C19 1.421(4)
O6 C18 1.424(4)
O5 C21 1.423(4)
O5 C20 1.430(4)
N1 C7 1.285(4)
N1 N2 1.376(4)
N2 C23 1.375(4)
N2 H97 0.89(3)
C13 C14 1.398(4)
C13 C12 1.400(4)
C22 C21 1.502(5)
C22 H22A 0.9700
C22 H22B 0.9700
C8 C9 1.520(4)
C8 C5 1.529(4)
C8 H98 0.98(3)
C5 C4 1.385(4)
C5 C6 1.398(4)
C15 C16 1.494(5)
C15 H15A 0.9700
C15 H15B 0.9700
C12 C11 1.370(5)
C12 H12 0.9300
C6 C1 1.408(4)
C6 C7 1.488(4)
C1 C2 1.391(5)
C3 C2 1.381(5)
C3 C4 1.386(5)
C3 H3 0.9300
C14 C9 1.397(5)
C14 C7 1.487(4)
C10 C11 1.385(4)
C10 C9 1.392(4)
C10 H10 0.9300
C24 C25 1.371(5)
C24 C23 1.395(5)
C24 H24 0.9300
C4 H4 0.9300
C17 C18 1.498(5)
C17 H17A 0.9700
C17 H17B 0.9700
C16 H16A 0.9700
C16 H16B 0.9700
C11 H11 0.9300
C25 C26 1.376(5)
C25 H25 0.9300
C28 C27 1.388(5)
C28 C23 1.391(5)
C28 H28 0.9300
C27 C26 1.388(5)
C27 H27 0.9300
C26 H26 0.9300
C2 H2 0.9300
C19 C20 1.505(5)
C19 H19A 0.9700
C19 H19B 0.9700
C21 H21A 0.9700
C21 H21B 0.9700
C20 H20A 0.9700
C20 H20B 0.9700
C18 H18A 0.9700
C18 H18B 0.9700
C29 H29A 0.9700
C29 H29B 0.9700
